data_2023506
loop_
_publ_author_name
'O'Connor, Molly A.'
'Pavlishchuk, Anna V.'
'Butcher, Raymond J.'
'Pavlishchuk, Vitaly V.'
'Addison, Anthony W.'

_publ_section_title
;
 Some thioether-ketones and their related derivatives
;
_journal_coeditor_code JY2055
_journal_issue 6
_journal_name_full 'Acta Crystallographica Section E Crystallographic Communications'
_journal_paper_doi 10.1107/S2056989025004037
_journal_volume 81
_journal_year 2025
_chemical_formula_iupac 'C18 H18 O2 S2'
_chemical_formula_moiety 'C18 H18 O2 S2'
_chemical_formula_sum 'C18 H18 O2 S2'
_chemical_formula_weight 330.44
_chemical_name_common
;
Dtdpe 1,8-diphenyl-3,6-dithiaoctane-1,8-dione
;
_chemical_name_systematic
;
2-({2-[(2-oxo-2-phenylethyl)sulfanyl]ethyl}sulfanyl)-1-phenylethan-1-one
;
_space_group_crystal_system monoclinic
_space_group_IT_number 14
_space_group_name_Hall '-P 2ybc'
_space_group_name_H-M_alt 'P 1 21/c 1'
_atom_sites_solution_hydrogens geom
_atom_sites_solution_primary dual
_atom_sites_solution_secondary difmap
_audit_creation_method SHELXL-2019/3
_cell_angle_alpha 90
_cell_angle_beta 92.868(4)
_cell_angle_gamma 90
_cell_formula_units_Z 2
_cell_length_a 5.1639(2)
_cell_length_b 11.1078(3)
_cell_length_c 14.8132(5)
_cell_measurement_reflns_used 12805
_cell_measurement_temperature 293(2)
_cell_measurement_theta_max 71.9120
_cell_measurement_theta_min 4.9450
_cell_volume 848.61(5)
_computing_cell_refinement
;
CrysAlisPro 1.171.42.73a (Rigaku OD, 2022)
;
_computing_data_collection
;
CrysAlisPro 1.171.42.73a (Rigaku OD, 2022)
;
_computing_data_reduction
;
CrysAlisPro 1.171.42.73a (Rigaku OD, 2022)
;
_computing_molecular_graphics
;
SHELXTL (Sheldrick, 2008)
;
_computing_publication_material
;
SHELXTL (Sheldrick, 2008)
;
_computing_structure_refinement
;
<i>SHELXL2019/2</i> (Sheldrick, 2015b)
;
_computing_structure_solution
;
<i>SHELXT</i> (Sheldrick, 2015a)
;
_diffrn_ambient_temperature 293(2)
_diffrn_detector_area_resol_mean 10.0000
_diffrn_measured_fraction_theta_full 0.997
_diffrn_measured_fraction_theta_max 0.974
_diffrn_measurement_device_type 'XtaLAB Synergy, Dualflex, HyPix'
_diffrn_measurement_method '\w scans'
_diffrn_radiation_type CuK\a
_diffrn_radiation_wavelength 1.54184
_diffrn_reflns_av_R_equivalents 0.0504
_diffrn_reflns_av_unetI/netI 0.0143
_diffrn_reflns_limit_h_max 6
_diffrn_reflns_limit_h_min -5
_diffrn_reflns_limit_k_max 14
_diffrn_reflns_limit_k_min -14
_diffrn_reflns_limit_l_max 18
_diffrn_reflns_limit_l_min -18
_diffrn_reflns_number 31356
_diffrn_reflns_theta_full 67.684
_diffrn_reflns_theta_max 79.445
_diffrn_reflns_theta_min 4.979
_diffrn_source 'micro-focus sealed X-ray tube'
_exptl_absorpt_coefficient_mu 2.870
_exptl_absorpt_correction_T_max 1.00000
_exptl_absorpt_correction_T_min 0.60857
_exptl_absorpt_correction_type multi-scan
_exptl_absorpt_process_details
;
(CrysAlisPro; Rigaku OD, 2022)
;
_exptl_crystal_colour colorless
_exptl_crystal_density_diffrn 1.293
_exptl_crystal_description needle
_exptl_crystal_F_000 348
_exptl_crystal_size_max 0.346
_exptl_crystal_size_mid 0.201
_exptl_crystal_size_min 0.074
_refine_diff_density_max 0.305
_refine_diff_density_min -0.327
_refine_ls_extinction_coef 0.0069(17)
_refine_ls_extinction_expression Fc^*^=kFc[1+0.001xFc^2^\l^3^/sin(2\q)]^-1/4^
_refine_ls_extinction_method
;
SHELXL-2019/2 (Sheldrick, 2015b)
;
_refine_ls_goodness_of_fit_ref 1.114
_refine_ls_hydrogen_treatment constr
_refine_ls_matrix_type full
_refine_ls_number_parameters 101
_refine_ls_number_reflns 1802
_refine_ls_number_restraints 0
_refine_ls_restrained_S_all 1.114
_refine_ls_R_factor_all 0.0551
_refine_ls_R_factor_gt 0.0462
_refine_ls_shift/su_max 0.000
_refine_ls_shift/su_mean 0.000
_refine_ls_structure_factor_coef Fsqd
_refine_ls_weighting_details 'w=1/[\s^2^(Fo^2^)+(0.0519P)^2^+0.1934P] where P=(Fo^2^+2Fc^2^)/3'
_refine_ls_weighting_scheme calc
_refine_ls_wR_factor_gt 0.1228
_refine_ls_wR_factor_ref 0.1305
_reflns_number_gt 1464
_reflns_number_total 1802
_reflns_threshold_expression 'I > 2\s(I)'
_cod_data_source_file jy2055.cif
_cod_data_source_block Dtdpe
_cod_original_sg_symbol_H-M 'P 21/c'
_cod_database_code 2023506
_shelx_space_group_comment
;
The symmetry employed for this shelxl refinement is uniquely defined
by the following loop, which should always be used as a source of
symmetry information in preference to the above space-group names.
They are only intended as comments.
;

loop_
_space_group_symop_operation_xyz
'x, y, z'
'-x, y+1/2, -z+1/2'
'-x, -y, -z'
'x, -y-1/2, z-1/2'

loop_
_atom_site_type_symbol
_atom_site_label
_atom_site_fract_x
_atom_site_fract_y
_atom_site_fract_z
_atom_site_U_iso_or_equiv
_atom_site_adp_type
_atom_site_calc_flag
_atom_site_occupancy
_atom_site_disorder_assembly
_atom_site_disorder_group
S S1 0.90030(15) 0.65689(5) 0.41185(4) 0.0972(3) Uani d 1 . .
O O1 0.9474(3) 0.40238(13) 0.28528(12) 0.0942(5) Uani d 1 . .
C C1 0.6998(3) 0.54507(15) 0.20170(12) 0.0614(4) Uani d 1 . .
C C2 0.6625(4) 0.66376(17) 0.17434(17) 0.0782(6) Uani d 1 . .
H H2A 0.771240 0.724098 0.197704 0.094 Uiso calc 1 . .
C C3 0.4623(5) 0.6917(2) 0.11208(19) 0.0959(8) Uani d 1 . .
H H3A 0.437709 0.771073 0.093520 0.115 Uiso calc 1 . .
C C4 0.3009(5) 0.6039(3) 0.07775(18) 0.0982(8) Uani d 1 . .
H H4A 0.166636 0.623780 0.036237 0.118 Uiso calc 1 . .
C C5 0.3357(5) 0.4880(3) 0.10394(18) 0.0938(7) Uani d 1 . .
H H5A 0.225083 0.428546 0.080288 0.113 Uiso calc 1 . .
C C6 0.5327(4) 0.45782(18) 0.16503(15) 0.0761(6) Uani d 1 . .
H H6A 0.555023 0.377824 0.182243 0.091 Uiso calc 1 . .
C C7 0.9099(4) 0.50813(17) 0.26744(14) 0.0686(5) Uani d 1 . .
C C8 1.0720(4) 0.6011(2) 0.31667(16) 0.0836(6) Uani d 1 . .
H H8A 1.107817 0.666959 0.276182 0.100 Uiso calc 1 . .
H H8B 1.235969 0.565970 0.337878 0.100 Uiso calc 1 . .
C C9 0.8729(4) 0.5233(2) 0.48053(15) 0.0811(6) Uani d 1 . .
H H9A 0.761790 0.541115 0.529704 0.097 Uiso calc 1 . .
H H9B 0.789686 0.460522 0.444009 0.097 Uiso calc 1 . .

loop_
_atom_site_aniso_label
_atom_site_aniso_U_11
_atom_site_aniso_U_22
_atom_site_aniso_U_33
_atom_site_aniso_U_12
_atom_site_aniso_U_13
_atom_site_aniso_U_23
S1 0.1327(6) 0.0691(4) 0.0890(5) 0.0111(3) -0.0008(4) -0.0082(3)
O1 0.1143(12) 0.0631(9) 0.1051(12) 0.0211(8) 0.0035(9) 0.0079(8)
C1 0.0642(10) 0.0494(9) 0.0721(11) 0.0008(7) 0.0177(8) 0.0010(7)
C2 0.0802(13) 0.0543(10) 0.1007(15) 0.0007(9) 0.0112(11) 0.0058(10)
C3 0.1001(17) 0.0793(15) 0.1091(18) 0.0245(13) 0.0134(14) 0.0244(13)
C4 0.0797(15) 0.126(2) 0.0889(16) 0.0098(15) 0.0025(12) 0.0061(15)
C5 0.0895(16) 0.1012(18) 0.0905(16) -0.0138(13) 0.0010(13) -0.0110(13)
C6 0.0873(14) 0.0603(10) 0.0821(13) -0.0068(9) 0.0169(11) -0.0046(9)
C7 0.0727(11) 0.0590(10) 0.0757(12) 0.0051(8) 0.0191(9) 0.0035(8)
C8 0.0812(13) 0.0869(14) 0.0827(13) -0.0123(11) 0.0042(11) 0.0109(11)
C9 0.0735(12) 0.0924(15) 0.0778(13) -0.0020(10) 0.0091(10) -0.0050(11)

loop_
_atom_type_symbol
_atom_type_description
_atom_type_scat_dispersion_real
_atom_type_scat_dispersion_imag
_atom_type_scat_source
C C 0.0181 0.0091 'International Tables Vol C Tables 4.2.6.8 and 6.1.1.4'
H H 0.0000 0.0000 'International Tables Vol C Tables 4.2.6.8 and 6.1.1.4'
O O 0.0492 0.0322 'International Tables Vol C Tables 4.2.6.8 and 6.1.1.4'
S S 0.3331 0.5567 'International Tables Vol C Tables 4.2.6.8 and 6.1.1.4'

loop_
_geom_angle_atom_site_label_1
_geom_angle_atom_site_label_2
_geom_angle_atom_site_label_3
_geom_angle_site_symmetry_1
_geom_angle_site_symmetry_3
_geom_angle
_geom_angle_publ_flag
C9 S1 C8 . . 102.24(11) yes
C2 C1 C6 . . 118.23(19) yes
C2 C1 C7 . . 122.79(18) yes
C6 C1 C7 . . 118.98(17) yes
C3 C2 C1 . . 119.7(2) yes
C3 C2 H2A . . 120.2 ?
C1 C2 H2A . . 120.2 ?
C4 C3 C2 . . 120.6(2) yes
C4 C3 H3A . . 119.7 ?
C2 C3 H3A . . 119.7 ?
C5 C4 C3 . . 120.2(2) yes
C5 C4 H4A . . 119.9 ?
C3 C4 H4A . . 119.9 ?
C4 C5 C6 . . 120.4(2) yes
C4 C5 H5A . . 119.8 ?
C6 C5 H5A . . 119.8 ?
C5 C6 C1 . . 120.9(2) yes
C5 C6 H6A . . 119.5 ?
C1 C6 H6A . . 119.5 ?
O1 C7 C1 . . 120.94(19) yes
O1 C7 C8 . . 118.8(2) yes
C1 C7 C8 . . 120.24(17) ?
C7 C8 S1 . . 109.39(14) yes
C7 C8 H8A . . 109.8 ?
S1 C8 H8A . . 109.8 ?
C7 C8 H8B . . 109.8 ?
S1 C8 H8B . . 109.8 ?
H8A C8 H8B . . 108.2 ?
C9 C9 S1 3_766 . 114.1(2) yes
C9 C9 H9A 3_766 . 108.7 ?
S1 C9 H9A . . 108.7 ?
C9 C9 H9B 3_766 . 108.7 ?
S1 C9 H9B . . 108.7 ?
H9A C9 H9B . . 107.6 ?

loop_
_geom_bond_atom_site_label_1
_geom_bond_atom_site_label_2
_geom_bond_site_symmetry_2
_geom_bond_distance
_geom_bond_publ_flag
S1 C9 . 1.808(2) yes
S1 C8 . 1.812(2) yes
O1 C7 . 1.217(2) yes
C1 C2 . 1.390(2) yes
C1 C6 . 1.390(3) yes
C1 C7 . 1.479(3) yes
C2 C3 . 1.386(4) yes
C2 H2A . 0.9300 ?
C3 C4 . 1.364(4) yes
C3 H3A . 0.9300 ?
C4 C5 . 1.354(4) yes
C4 H4A . 0.9300 ?
C5 C6 . 1.369(3) yes
C5 H5A . 0.9300 ?
C6 H6A . 0.9300 ?
C7 C8 . 1.496(3) yes
C8 H8A . 0.9700 ?
C8 H8B . 0.9700 ?
C9 C9 3_766 1.499(4) yes
C9 H9A . 0.9700 ?
C9 H9B . 0.9700 ?

loop_
_geom_hbond_atom_site_label_D
_geom_hbond_atom_site_label_H
_geom_hbond_atom_site_label_A
_geom_hbond_site_symmetry_A
_geom_hbond_distance_DH
_geom_hbond_distance_HA
_geom_hbond_distance_DA
_geom_hbond_angle_DHA
_geom_hbond_publ_flag
C9 H9B O1 . 0.97 2.61 3.229(3) 122.1 yes

loop_
_geom_torsion_atom_site_label_1
_geom_torsion_atom_site_label_2
_geom_torsion_atom_site_label_3
_geom_torsion_atom_site_label_4
_geom_torsion_site_symmetry_1
_geom_torsion_site_symmetry_2
_geom_torsion_site_symmetry_3
_geom_torsion_site_symmetry_4
_geom_torsion
_geom_torsion_publ_flag
C6 C1 C2 C3 . . . . 0.0(3) ?
C7 C1 C2 C3 . . . . 179.65(19) ?
C1 C2 C3 C4 . . . . 0.3(4) ?
C2 C3 C4 C5 . . . . -0.3(4) ?
C3 C4 C5 C6 . . . . 0.0(4) ?
C4 C5 C6 C1 . . . . 0.3(4) ?
C2 C1 C6 C5 . . . . -0.3(3) ?
C7 C1 C6 C5 . . . . -179.98(19) ?
C2 C1 C7 O1 . . . . -175.08(19) ?
C6 C1 C7 O1 . . . . 4.6(3) ?
C2 C1 C7 C8 . . . . 8.0(3) ?
C6 C1 C7 C8 . . . . -172.39(18) ?
O1 C7 C8 S1 . . . . -95.6(2) ?
C1 C7 C8 S1 . . . . 81.45(19) ?
C9 S1 C8 C7 . . . . 62.91(17) ?
C8 S1 C9 C9 . . . 3_766 66.3(2) ?
